data_2021482
loop_
_publ_author_name
'R\'adai, Zita'
'Kiss, N\'ora Zsuzsa'
'Czugler, M\'aty\'as'
'Karaghiosoff, Konstantin'
'Keglevich, Gy\"orgy'

_publ_section_title
;
 The typical crystal structures of a few representative
 \a-aryl-\a-hydroxyphosphonates
;
_journal_coeditor_code KU3235
_journal_issue 3
_journal_name_full 'Acta Crystallographica Section C'
_journal_page_first
;
;
_journal_paper_doi 10.1107/S2053229619001839
_journal_volume 75
_journal_year 2019
_chemical_formula_iupac 'C11 H17 O6 P'
_chemical_formula_moiety 'C11 H17 O6 P'
_chemical_formula_sum 'C11 H17 O6 P'
_chemical_formula_weight 276.21
_chemical_name_common 1b
_chemical_name_systematic
;
Dimethyl [1-(3,4-dimethoxyphenyl)-1-hydroxyethyl]phosphonate
;
_space_group_crystal_system monoclinic
_space_group_IT_number 15
_space_group_name_Hall '-C 2yc'
_space_group_name_H-M_alt 'C 1 2/c 1'
_symmetry_space_group_name_Hall '-C 2yc'
_symmetry_space_group_name_H-M 'C 1 2/c 1'
_atom_sites_solution_hydrogens mixed
_audit_creation_method SHELXL-2014
_cell_angle_alpha 90
_cell_angle_beta 100.620(5)
_cell_angle_gamma 90
_cell_formula_units_Z 8
_cell_length_a 39.464(3)
_cell_length_b 8.5132(4)
_cell_length_c 8.0044(3)
_cell_measurement_reflns_used 2697
_cell_measurement_temperature 173(2)
_cell_measurement_theta_max 30.5360
_cell_measurement_theta_min 4.8690
_cell_volume 2643.1(3)
_computing_cell_refinement
;
CrysAlis PRO (Agilent, 2014)
;
_computing_data_collection
;
CrysAlis PRO (Agilent, 2014)
;
_computing_data_reduction
;
CrysAlis PRO (Agilent, 2014)
;
_computing_molecular_graphics
;
ORTEP (Burnett & Johnson, 1996), ORTEP-3 (Farrugia, 2012),
PLATON (Spek, 2009) and DIAMOND (Brandenburg, 1999)
;
_computing_publication_material
;
PLATON (Spek, 2009)
;
_computing_structure_refinement
;
SHELXL2014 (Sheldrick, 2015b)
;
_computing_structure_solution
;
SHELXT (Sheldrick, 2015a)
;
_diffrn_ambient_temperature 173(2)
_diffrn_detector_area_resol_mean 15.9809
_diffrn_measured_fraction_theta_full 0.992
_diffrn_measured_fraction_theta_max 0.995
_diffrn_measurement_device_type 'Agilent Xcalibur Sapphire3'
_diffrn_measurement_method '\w scans'
_diffrn_radiation_type MoK\a
_diffrn_radiation_wavelength 0.71073
_diffrn_reflns_av_R_equivalents 0.0493
_diffrn_reflns_av_unetI/netI 0.0510
_diffrn_reflns_limit_h_max 52
_diffrn_reflns_limit_h_min -56
_diffrn_reflns_limit_k_max 12
_diffrn_reflns_limit_k_min -9
_diffrn_reflns_limit_l_max 11
_diffrn_reflns_limit_l_min -8
_diffrn_reflns_number 13696
_diffrn_reflns_theta_full 25.242
_diffrn_reflns_theta_max 30.508
_diffrn_reflns_theta_min 4.203
_diffrn_source 'Enhance (Mo) X-ray Source'
_exptl_absorpt_coefficient_mu 0.225
_exptl_absorpt_correction_T_max 1.00000
_exptl_absorpt_correction_T_min 0.95570
_exptl_absorpt_correction_type multi-scan
_exptl_absorpt_process_details
;
(CrysAlis PRO; Agilent, 2014)
;
_exptl_crystal_colour colorless
_exptl_crystal_density_diffrn 1.388
_exptl_crystal_description block
_exptl_crystal_F_000 1168
_exptl_crystal_size_max 0.300
_exptl_crystal_size_mid 0.200
_exptl_crystal_size_min 0.050
_refine_diff_density_max 0.395
_refine_diff_density_min -0.293
_refine_ls_extinction_method none
_refine_ls_goodness_of_fit_ref 1.032
_refine_ls_hydrogen_treatment mixed
_refine_ls_matrix_type full
_refine_ls_number_parameters 178
_refine_ls_number_reflns 4023
_refine_ls_number_restraints 0
_refine_ls_restrained_S_all 1.032
_refine_ls_R_factor_all 0.0772
_refine_ls_R_factor_gt 0.0474
_refine_ls_shift/su_max 0.002
_refine_ls_shift/su_mean 0.000
_refine_ls_structure_factor_coef Fsqd
_refine_ls_weighting_details 'w=1/[\s^2^(Fo^2^)+(0.0536P)^2^+1.0539P] where P=(Fo^2^+2Fc^2^)/3'
_refine_ls_weighting_scheme calc
_refine_ls_wR_factor_gt 0.1078
_refine_ls_wR_factor_ref 0.1262
_reflns_number_gt 2812
_reflns_number_total 4023
_reflns_threshold_expression 'I > 2\s(I)'
_cod_data_source_file ku3235sup1.cif
_cod_data_source_block 1b
_cod_original_cell_volume 2643.2(2)
_cod_database_code 2021482
_shelx_space_group_comment
;
The symmetry employed for this shelxl refinement is uniquely defined
by the following loop, which should always be used as a source of
symmetry information in preference to the above space-group names.
They are only intended as comments.
;
_shelx_estimated_absorpt_t_min 0.936
_shelx_estimated_absorpt_t_max 0.989
_shelxl_version_number 2.014

loop_
_space_group_symop_operation_xyz
'x, y, z'
'-x, y, -z+1/2'
'x+1/2, y+1/2, z'
'-x+1/2, y+1/2, -z+1/2'
'-x, -y, -z'
'x, -y, z-1/2'
'-x+1/2, -y+1/2, -z'
'x+1/2, -y+1/2, z-1/2'

loop_
_atom_site_type_symbol
_atom_site_label
_atom_site_fract_x
_atom_site_fract_y
_atom_site_fract_z
_atom_site_U_iso_or_equiv
_atom_site_adp_type
_atom_site_calc_flag
_atom_site_occupancy
P P1 0.56049(2) 0.22453(5) 0.55325(5) 0.02391(13) Uani d 1
O O5 0.69582(3) 0.23316(15) 0.89486(15) 0.0296(3) Uani d 1
O O3 0.56238(3) 0.39780(15) 0.48490(15) 0.0307(3) Uani d 1
O O2 0.52552(3) 0.16331(17) 0.44805(17) 0.0345(3) Uani d 1
C C1 0.59193(5) 0.1112(2) 0.4634(2) 0.0250(3) Uani d 1
H H1 0.58536(13) 0.1140(2) 0.334(2) 0.030 Uiso calc 1
O O6 0.72468(3) 0.37616(17) 0.67767(17) 0.0361(3) Uani d 1
C C5 0.69270(5) 0.3178(2) 0.6143(2) 0.0263(4) Uani d 1
C C2 0.62749(4) 0.1814(2) 0.5161(2) 0.0240(3) Uani d 1
O O4 0.59076(4) -0.04869(15) 0.51955(17) 0.0326(3) Uani d 1
C C6 0.67557(5) 0.3291(2) 0.4488(2) 0.0309(4) Uani d 1
H H6 0.6857(2) 0.3837(13) 0.3684(18) 0.037 Uiso calc 1
C C4 0.67689(5) 0.23697(19) 0.7345(2) 0.0235(3) Uani d 1
C C7 0.64311(5) 0.2601(2) 0.3991(2) 0.0280(4) Uani d 1
H H7 0.6329(3) 0.2664(3) 0.296(3) 0.034 Uiso calc 1
C C3 0.64461(4) 0.1704(2) 0.6854(2) 0.0229(3) Uani d 1
H H3 0.6339(2) 0.1161(11) 0.7680(17) 0.028 Uiso calc 1
C C11 0.49302(6) 0.2215(3) 0.4808(3) 0.0526(6) Uani d 1
H H11A 0.4912(2) 0.200(2) 0.592(2) 0.079 Uiso calc 1
H H11B 0.4751(3) 0.1731(18) 0.408(2) 0.079 Uiso calc 1
H H11C 0.4918(2) 0.3290(18) 0.463(2) 0.079 Uiso calc 1
C C10 0.58384(6) 0.5159(2) 0.5824(3) 0.0385(5) Uani d 1
H H10A 0.5758(3) 0.5353(13) 0.6871(17) 0.058 Uiso calc 1
H H10B 0.5827(3) 0.6118(15) 0.5174(11) 0.058 Uiso calc 1
H H10C 0.6074(3) 0.4793(9) 0.6075(16) 0.058 Uiso calc 1
C C9 0.74214(5) 0.4591(3) 0.5627(3) 0.0408(5) Uani d 1
H H9A 0.7451(4) 0.3913(11) 0.4715(17) 0.061 Uiso calc 1
H H9B 0.7642(4) 0.4929(17) 0.6217(10) 0.061 Uiso calc 1
H H9C 0.7288(3) 0.5483(16) 0.5184(17) 0.061 Uiso calc 1
C C8 0.68164(6) 0.1518(3) 1.0207(2) 0.0416(5) Uani d 1
H H8A 0.6591(4) 0.1996(13) 1.0309(14) 0.062 Uiso calc 1
H H8B 0.6977(3) 0.1593(16) 1.1319(16) 0.062 Uiso calc 1
H H8C 0.6782(4) 0.0395(16) 0.9877(11) 0.062 Uiso calc 1
O O1 0.56403(3) 0.21578(15) 0.73921(16) 0.0307(3) Uani d 1
H H1A 0.5808(6) -0.101(3) 0.434(3) 0.037 Uiso d 1

loop_
_atom_site_aniso_label
_atom_site_aniso_U_11
_atom_site_aniso_U_22
_atom_site_aniso_U_33
_atom_site_aniso_U_12
_atom_site_aniso_U_13
_atom_site_aniso_U_23
P1 0.0241(2) 0.0244(2) 0.0232(2) 0.00164(18) 0.00415(16) 0.00097(17)
O5 0.0308(7) 0.0330(7) 0.0233(6) -0.0076(6) 0.0009(5) 0.0031(5)
O3 0.0371(7) 0.0265(6) 0.0277(6) 0.0023(6) 0.0042(5) 0.0041(5)
O2 0.0236(6) 0.0410(8) 0.0383(7) -0.0003(6) 0.0043(6) -0.0048(6)
C1 0.0261(8) 0.0247(8) 0.0236(8) 0.0011(7) 0.0034(7) -0.0020(6)
O6 0.0300(7) 0.0413(8) 0.0373(7) -0.0113(6) 0.0071(6) 0.0067(6)
C5 0.0259(8) 0.0237(8) 0.0302(9) -0.0010(7) 0.0078(7) 0.0013(7)
C2 0.0236(8) 0.0238(8) 0.0249(8) 0.0029(7) 0.0054(6) -0.0031(6)
O4 0.0377(8) 0.0238(6) 0.0343(7) -0.0005(6) 0.0010(6) -0.0050(5)
C6 0.0328(10) 0.0323(9) 0.0299(9) 0.0021(8) 0.0114(8) 0.0065(8)
C4 0.0269(8) 0.0208(7) 0.0233(8) 0.0007(7) 0.0057(6) -0.0004(6)
C7 0.0282(9) 0.0344(10) 0.0216(8) 0.0045(8) 0.0049(7) 0.0015(7)
C3 0.0248(8) 0.0214(7) 0.0237(8) 0.0006(7) 0.0075(7) -0.0003(6)
C11 0.0258(10) 0.0718(17) 0.0603(15) 0.0026(11) 0.0086(10) -0.0110(12)
C10 0.0515(12) 0.0224(9) 0.0418(11) -0.0006(9) 0.0089(10) -0.0023(8)
C9 0.0329(10) 0.0377(11) 0.0538(12) -0.0058(9) 0.0131(9) 0.0176(10)
C8 0.0386(11) 0.0609(14) 0.0251(9) -0.0103(10) 0.0053(8) 0.0068(9)
O1 0.0356(7) 0.0311(7) 0.0267(6) 0.0046(6) 0.0088(5) 0.0039(5)

loop_
_atom_type_symbol
_atom_type_description
_atom_type_scat_dispersion_real
_atom_type_scat_dispersion_imag
_atom_type_scat_source
C C 0.0033 0.0016 'International Tables Vol C Tables 4.2.6.8 and 6.1.1.4'
H H 0.0000 0.0000 'International Tables Vol C Tables 4.2.6.8 and 6.1.1.4'
O O 0.0106 0.0060 'International Tables Vol C Tables 4.2.6.8 and 6.1.1.4'
P P 0.1023 0.0942 'International Tables Vol C Tables 4.2.6.8 and 6.1.1.4'

loop_
_geom_angle_atom_site_label_1
_geom_angle_atom_site_label_2
_geom_angle_atom_site_label_3
_geom_angle
O1 P1 O2 115.90(8)
O1 P1 O3 113.32(7)
O2 P1 O3 102.56(8)
O1 P1 C1 115.36(8)
O2 P1 C1 102.01(8)
O3 P1 C1 106.20(8)
C4 O5 C8 117.46(14)
C10 O3 P1 121.49(12)
C11 O2 P1 120.82(14)
O4 C1 C2 111.66(14)
O4 C1 P1 108.34(11)
C2 C1 P1 110.16(11)
O4 C1 H1 108.9
C2 C1 H1 108.9
P1 C1 H1 108.9
C5 O6 C9 117.53(15)
O6 C5 C6 126.12(16)
O6 C5 C4 114.67(16)
C6 C5 C4 119.21(17)
C7 C2 C3 119.39(16)
C7 C2 C1 120.54(16)
C3 C2 C1 120.05(15)
C1 O4 H1A 106.1(15)
C5 C6 C7 120.41(17)
C5 C6 H6 119.8
C7 C6 H6 119.8
O5 C4 C3 125.08(15)
O5 C4 C5 114.69(15)
C3 C4 C5 120.23(16)
C2 C7 C6 120.61(17)
C2 C7 H7 119.7
C6 C7 H7 119.7
C4 C3 C2 120.14(15)
C4 C3 H3 119.9
C2 C3 H3 119.9
O2 C11 H11A 109.5
O2 C11 H11B 109.5
H11A C11 H11B 109.5
O2 C11 H11C 109.5
H11A C11 H11C 109.5
H11B C11 H11C 109.5
O3 C10 H10A 109.5
O3 C10 H10B 109.5
H10A C10 H10B 109.5
O3 C10 H10C 109.5
H10A C10 H10C 109.5
H10B C10 H10C 109.5
O6 C9 H9A 109.5
O6 C9 H9B 109.5
H9A C9 H9B 109.5
O6 C9 H9C 109.5
H9A C9 H9C 109.5
H9B C9 H9C 109.5
O5 C8 H8A 109.5
O5 C8 H8B 109.5
H8A C8 H8B 109.5
O5 C8 H8C 109.5
H8A C8 H8C 109.5
H8B C8 H8C 109.5

loop_
_geom_bond_atom_site_label_1
_geom_bond_atom_site_label_2
_geom_bond_distance
P1 O1 1.4711(13)
P1 O2 1.5676(14)
P1 O3 1.5797(13)
P1 C1 1.8213(18)
O5 C4 1.362(2)
O5 C8 1.420(2)
O3 C10 1.447(2)
O2 C11 1.443(2)
C1 O4 1.437(2)
C1 C2 1.512(2)
C1 H1 1.018(19)
O6 C5 1.364(2)
O6 C9 1.433(2)
C5 C6 1.375(3)
C5 C4 1.417(2)
C2 C7 1.385(2)
C2 C3 1.401(2)
O4 H1A 0.85(2)
C6 C7 1.399(3)
C6 H6 0.94(2)
C4 C3 1.383(2)
C7 H7 0.85(2)
C3 H3 0.967(19)
C11 H11A 0.926(15)
C11 H11B 0.926(15)
C11 H11C 0.926(15)
C10 H10A 0.965(13)
C10 H10B 0.965(13)
C10 H10C 0.965(13)
C9 H9A 0.954(13)
C9 H9B 0.954(14)
C9 H9C 0.954(13)
C8 H8A 0.995(13)
C8 H8B 0.995(13)
C8 H8C 0.995(13)

loop_
_geom_torsion_atom_site_label_1
_geom_torsion_atom_site_label_2
_geom_torsion_atom_site_label_3
_geom_torsion_atom_site_label_4
_geom_torsion
O1 P1 O3 C10 33.33(16)
O2 P1 O3 C10 159.02(14)
C1 P1 O3 C10 -94.32(15)
O1 P1 O2 C11 52.68(19)
O3 P1 O2 C11 -71.31(18)
C1 P1 O2 C11 178.83(17)
O1 P1 C1 O4 54.60(14)
O2 P1 C1 O4 -71.91(13)
O3 P1 C1 O4 -178.97(11)
O1 P1 C1 C2 -67.82(14)
O2 P1 C1 C2 165.67(12)
O3 P1 C1 C2 58.62(13)
C9 O6 C5 C6 0.8(3)
C9 O6 C5 C4 179.93(16)
O4 C1 C2 C7 131.07(17)
P1 C1 C2 C7 -108.49(16)
O4 C1 C2 C3 -50.3(2)
P1 C1 C2 C3 70.10(18)
O6 C5 C6 C7 178.26(17)
C4 C5 C6 C7 -0.8(3)
C8 O5 C4 C3 1.3(3)
C8 O5 C4 C5 -179.03(17)
O6 C5 C4 O5 1.2(2)
C6 C5 C4 O5 -179.60(16)
O6 C5 C4 C3 -179.11(15)
C6 C5 C4 C3 0.0(3)
C3 C2 C7 C6 -0.5(3)
C1 C2 C7 C6 178.12(16)
C5 C6 C7 C2 1.0(3)
O5 C4 C3 C2 -179.91(16)
C5 C4 C3 C2 0.5(3)
C7 C2 C3 C4 -0.3(3)
C1 C2 C3 C4 -178.88(15)

_cod_database_fobs_code 2021482
